data_1010004
loop_
_publ_author_name
'Sill\'en, Lars Gunnar'

_publ_section_title
;
 Die Kristallstruktur des monoklinen \a-Bi~2~O~3~
;
_journal_coden_ASTM NATWAY
_journal_issue 13
_journal_name_full Naturwissenschaften
_journal_page_first 206
_journal_page_last 207
_journal_paper_doi 10.1007/BF01498757
_journal_volume 28
_journal_year 1940
_chemical_formula_structural 'Bi2 O3'
_chemical_formula_sum 'Bi2 O3'
_chemical_name_mineral Bismite
_chemical_name_systematic 'Bismuth oxide - \a'
_space_group_IT_number 14
_symmetry_cell_setting monoclinic
_symmetry_Int_Tables_number 14
_symmetry_space_group_name_Hall '-P 2ybc'
_symmetry_space_group_name_H-M 'P 1 21/c 1'
_cell_angle_alpha 90
_cell_angle_beta 67.07
_cell_angle_gamma 90
_cell_formula_units_Z 4
_cell_length_a 5.83
_cell_length_b 8.14
_cell_length_c 7.48
_cell_volume 326.9
_cod_database_code 1010004

loop_
_symmetry_equiv_pos_as_xyz
x,y,z
-x,1/2+y,1/2-z
-x,-y,-z
x,1/2-y,1/2+z

loop_
_atom_site_label
_atom_site_type_symbol
_atom_site_symmetry_multiplicity
_atom_site_Wyckoff_symbol
_atom_site_fract_x
_atom_site_fract_y
_atom_site_fract_z
_atom_site_occupancy
_atom_site_attached_hydrogens
_atom_site_calc_flag
Bi1 Bi3+ 4 e 0.520(5) 0.1875(5) 0.635(5) 1. 0 d
Bi2 Bi3+ 4 e 0.040(5) 0.043(5) 0.225(5) 1. 0 d
O1 O2- 4 e 0.615(5) 0.278(5) 0.316(5) 1. 0 d
O2 O2- 4 e 0.631(5) 0.027(5) 0.113(5) 1. 0 d
O3 O2- 4 e 0.024(5) 0.084(5) 0.460(5) 1. 0 d

loop_
_atom_type_symbol
_atom_type_oxidation_number
Bi3+ 3.000
O2- -2.000

loop_
_cod_related_entry_id
_cod_related_entry_database
_cod_related_entry_code
1 ChemSpider 141426
2 AMCSD 0016940
